data_4331070
loop_
_publ_author_name
'Meng-Jung Tsai'
'Jing-Yun Wu'
'Ming-Hsi Chiang'
'Cheng-Hao Huang'
'Ming-Yu Kuo'
'Long-Li Lai'

_publ_section_title
;
 Infinite Copper(II) Coordination Architectures from a Resonative
 Aminotriazine-Derived Tripodal Ligand: Synthesis, Structures, and
 Magnetic Properties
;
_journal_name_full 'Inorganic Chemistry'
_journal_page_first 12360
_journal_page_last 12371
_journal_paper_doi 10.1021/ic3016854
_journal_volume 51
_journal_year 2012
_chemical_formula_sum 'C21 H21 N9'
_chemical_formula_weight 399.47
_chemical_name_systematic
;
 ?
;
_space_group_IT_number 2
_symmetry_cell_setting triclinic
_symmetry_space_group_name_Hall '-P 1'
_symmetry_space_group_name_H-M 'P -1'
_atom_sites_solution_hydrogens geom
_atom_sites_solution_primary direct
_atom_sites_solution_secondary difmap
_audit_creation_method SHELXL-97
_cell_angle_alpha 111.9670(10)
_cell_angle_beta 92.7320(10)
_cell_angle_gamma 111.5810(10)
_cell_formula_units_Z 2
_cell_length_a 9.6725(3)
_cell_length_b 10.2291(3)
_cell_length_c 11.6416(3)
_cell_measurement_reflns_used 4330
_cell_measurement_temperature 296(2)
_cell_measurement_theta_max 24.91
_cell_measurement_theta_min 2.36
_cell_volume 970.14(5)
_computing_cell_refinement 'Bruker SAINT'
_computing_data_collection 'Bruker SMART'
_computing_data_reduction 'Bruker SAINT'
_computing_structure_refinement 'SHELXL-97 (Sheldrick, 1997)'
_computing_structure_solution 'SHELXS-97 (Sheldrick, 1990)'
_diffrn_ambient_temperature 296(2)
_diffrn_measured_fraction_theta_full 0.988
_diffrn_measured_fraction_theta_max 0.988
_diffrn_measurement_device_type 'CCD area detector'
_diffrn_measurement_method 'phi and omega scans'
_diffrn_radiation_monochromator graphite
_diffrn_radiation_source 'fine-focus sealed tube'
_diffrn_radiation_type MoK\a
_diffrn_radiation_wavelength 0.71073
_diffrn_reflns_av_R_equivalents 0.0244
_diffrn_reflns_av_sigmaI/netI 0.0332
_diffrn_reflns_limit_h_max 10
_diffrn_reflns_limit_h_min -11
_diffrn_reflns_limit_k_max 12
_diffrn_reflns_limit_k_min -11
_diffrn_reflns_limit_l_max 11
_diffrn_reflns_limit_l_min -13
_diffrn_reflns_number 12242
_diffrn_reflns_theta_full 25.05
_diffrn_reflns_theta_max 25.05
_diffrn_reflns_theta_min 1.93
_exptl_absorpt_coefficient_mu 0.089
_exptl_absorpt_correction_T_max 0.7452
_exptl_absorpt_correction_T_min 0.6929
_exptl_absorpt_correction_type multi-scan
_exptl_absorpt_process_details 'Bruker SADABS, 1996'
_exptl_crystal_colour colorless
_exptl_crystal_density_diffrn 1.368
_exptl_crystal_description block
_exptl_crystal_F_000 420
_exptl_crystal_size_max 0.24
_exptl_crystal_size_mid 0.18
_exptl_crystal_size_min 0.12
_refine_diff_density_max 0.158
_refine_diff_density_min -0.209
_refine_diff_density_rms 0.041
_refine_ls_extinction_method none
_refine_ls_goodness_of_fit_ref 0.816
_refine_ls_hydrogen_treatment constr
_refine_ls_matrix_type full
_refine_ls_number_parameters 271
_refine_ls_number_reflns 3407
_refine_ls_number_restraints 0
_refine_ls_restrained_S_all 0.816
_refine_ls_R_factor_all 0.0543
_refine_ls_R_factor_gt 0.0370
_refine_ls_shift/su_max 0.000
_refine_ls_shift/su_mean 0.000
_refine_ls_structure_factor_coef Fsqd
_refine_ls_weighting_details 'calc w=1/[\s^2^(Fo^2^)+(0.0681P)^2^+0.5163P] where P=(Fo^2^+2Fc^2^)/3'
_refine_ls_weighting_scheme calc
_refine_ls_wR_factor_gt 0.0919
_refine_ls_wR_factor_ref 0.1049
_reflns_number_gt 2638
_reflns_number_total 3407
_reflns_threshold_expression >2sigma(I)
_cod_data_source_file ic3016854_si_002_2.cif
_cod_data_source_block formII
_cod_original_cell_volume 970.13(5)
_cod_original_sg_symbol_H-M 'P -1 '
_cod_database_code 4331070

loop_
_symmetry_equiv_pos_as_xyz
'x, y, z'
'-x, -y, -z'

loop_
_atom_site_label
_atom_site_type_symbol
_atom_site_fract_x
_atom_site_fract_y
_atom_site_fract_z
_atom_site_U_iso_or_equiv
_atom_site_adp_type
_atom_site_occupancy
_atom_site_symmetry_multiplicity
_atom_site_calc_flag
_atom_site_refinement_flags
C1 C 0.02043(18) 0.32825(18) 0.34624(14) 0.0203(4) Uani 1 1 d .
C2 C 0.26824(18) 0.47632(18) 0.43873(14) 0.0193(4) Uani 1 1 d .
C3 C 0.16572(18) 0.22233(18) 0.39816(14) 0.0192(4) Uani 1 1 d .
C4 C -0.14835(18) 0.43367(19) 0.28557(15) 0.0226(4) Uani 1 1 d .
H4A H -0.0871 0.4735 0.2327 0.027 Uiso 1 1 calc R
H4B H -0.1222 0.5178 0.3691 0.027 Uiso 1 1 calc R
C5 C -0.31505(18) 0.37347(19) 0.22878(14) 0.0209(4) Uani 1 1 d .
C6 C -0.37958(19) 0.4761(2) 0.23375(15) 0.0249(4) Uani 1 1 d .
H6 H -0.3210 0.5825 0.2730 0.030 Uiso 1 1 calc R
C7 C -0.53167(19) 0.4175(2) 0.17967(16) 0.0282(4) Uani 1 1 d .
H7 H -0.5773 0.4836 0.1810 0.034 Uiso 1 1 calc R
C8 C -0.61501(19) 0.2588(2) 0.12356(16) 0.0286(4) Uani 1 1 d .
H8 H -0.7179 0.2157 0.0866 0.034 Uiso 1 1 calc R
C9 C -0.54225(19) 0.1659(2) 0.12371(16) 0.0287(4) Uani 1 1 d .
H9 H -0.5992 0.0591 0.0864 0.034 Uiso 1 1 calc R
C10 C 0.38119(19) 0.75771(18) 0.49914(15) 0.0242(4) Uani 1 1 d .
H10A H 0.4470 0.8426 0.5778 0.029 Uiso 1 1 calc R
H10B H 0.2779 0.7483 0.5011 0.029 Uiso 1 1 calc R
C11 C 0.42864(18) 0.79443(18) 0.38960(14) 0.0213(4) Uani 1 1 d .
C12 C 0.3228(2) 0.75978(19) 0.28572(16) 0.0293(4) Uani 1 1 d .
H12 H 0.2191 0.7136 0.2824 0.035 Uiso 1 1 calc R
C13 C 0.3736(2) 0.7947(2) 0.18764(16) 0.0364(5) Uani 1 1 d .
H13 H 0.3047 0.7733 0.1176 0.044 Uiso 1 1 calc R
C14 C 0.5273(2) 0.8616(2) 0.19514(17) 0.0366(5) Uani 1 1 d .
H14 H 0.5643 0.8858 0.1300 0.044 Uiso 1 1 calc R
C15 C 0.6263(2) 0.8925(2) 0.30083(17) 0.0312(4) Uani 1 1 d .
H15 H 0.7304 0.9372 0.3051 0.037 Uiso 1 1 calc R
C16 C 0.05981(18) -0.05293(18) 0.35653(14) 0.0214(4) Uani 1 1 d .
H16A H -0.0296 -0.0410 0.3840 0.026 Uiso 1 1 calc R
H16B H 0.0860 -0.1117 0.3957 0.026 Uiso 1 1 calc R
C17 C 0.01973(17) -0.14528(18) 0.21414(14) 0.0194(4) Uani 1 1 d .
C18 C 0.0776(2) -0.0833(2) 0.13094(16) 0.0304(4) Uani 1 1 d .
H18 H 0.1455 0.0203 0.1613 0.036 Uiso 1 1 calc R
C19 C 0.0337(2) -0.1766(2) 0.00200(16) 0.0323(4) Uani 1 1 d .
H19 H 0.0721 -0.1368 -0.0553 0.039 Uiso 1 1 calc R
C20 C -0.06718(19) -0.3289(2) -0.04010(15) 0.0274(4) Uani 1 1 d .
H20 H -0.0985 -0.3948 -0.1261 0.033 Uiso 1 1 calc R
C21 C -0.1203(2) -0.3804(2) 0.04913(17) 0.0379(5) Uani 1 1 d .
H21 H -0.1896 -0.4832 0.0209 0.045 Uiso 1 1 calc R
N1 N 0.13562(15) 0.46906(15) 0.38824(12) 0.0210(3) Uani 1 1 d .
N2 N 0.29145(14) 0.35651(15) 0.44403(12) 0.0198(3) Uani 1 1 d .
N3 N 0.02673(15) 0.19945(15) 0.34885(12) 0.0213(3) Uani 1 1 d .
N4 N -0.11653(15) 0.31043(16) 0.29510(12) 0.0227(3) Uani 1 1 d .
H101 H -0.2035 0.2066 0.2585 0.027 Uiso 1 1 d R
N5 N 0.38860(15) 0.61506(15) 0.49032(12) 0.0223(3) Uani 1 1 d .
H102 H 0.4837 0.6142 0.5198 0.027 Uiso 1 1 d R
N6 N 0.18360(15) 0.09843(15) 0.40172(12) 0.0217(3) Uani 1 1 d .
H103 H 0.2720 0.1198 0.4565 0.026 Uiso 1 1 d R
N7 N -0.39476(15) 0.21987(16) 0.17416(12) 0.0245(3) Uani 1 1 d .
N8 N 0.57878(15) 0.86063(15) 0.39783(12) 0.0241(3) Uani 1 1 d .
N9 N -0.07867(18) -0.29208(16) 0.17434(13) 0.0332(4) Uani 1 1 d .

loop_
_atom_site_aniso_label
_atom_site_aniso_U_11
_atom_site_aniso_U_22
_atom_site_aniso_U_33
_atom_site_aniso_U_23
_atom_site_aniso_U_13
_atom_site_aniso_U_12
C1 0.0198(9) 0.0226(9) 0.0191(8) 0.0093(7) 0.0053(6) 0.0088(7)
C2 0.0214(9) 0.0213(9) 0.0168(7) 0.0081(7) 0.0071(6) 0.0101(7)
C3 0.0207(9) 0.0203(9) 0.0170(7) 0.0079(7) 0.0045(6) 0.0089(7)
C4 0.0224(9) 0.0229(9) 0.0267(8) 0.0138(7) 0.0067(7) 0.0101(7)
C5 0.0223(9) 0.0250(10) 0.0216(8) 0.0148(7) 0.0086(7) 0.0108(8)
C6 0.0257(9) 0.0242(9) 0.0281(9) 0.0132(7) 0.0076(7) 0.0113(8)
C7 0.0275(10) 0.0314(10) 0.0361(10) 0.0189(8) 0.0099(8) 0.0182(8)
C8 0.0211(9) 0.0344(11) 0.0341(9) 0.0182(8) 0.0039(7) 0.0120(8)
C9 0.0234(9) 0.0250(10) 0.0353(9) 0.0150(8) 0.0010(7) 0.0060(8)
C10 0.0231(9) 0.0186(9) 0.0296(9) 0.0088(7) 0.0055(7) 0.0086(7)
C11 0.0227(9) 0.0142(8) 0.0267(8) 0.0061(7) 0.0027(7) 0.0103(7)
C12 0.0293(10) 0.0190(9) 0.0343(10) 0.0057(7) -0.0042(8) 0.0115(8)
C13 0.0533(13) 0.0264(10) 0.0266(9) 0.0072(8) -0.0082(9) 0.0198(10)
C14 0.0616(14) 0.0328(11) 0.0282(9) 0.0165(8) 0.0144(9) 0.0285(10)
C15 0.0344(10) 0.0332(11) 0.0389(10) 0.0222(9) 0.0155(8) 0.0193(9)
C16 0.0214(9) 0.0197(9) 0.0243(8) 0.0107(7) 0.0032(7) 0.0085(7)
C17 0.0175(8) 0.0184(9) 0.0236(8) 0.0087(7) 0.0024(6) 0.0093(7)
C18 0.0328(10) 0.0235(10) 0.0276(9) 0.0109(8) 0.0068(8) 0.0040(8)
C19 0.0372(11) 0.0353(11) 0.0268(9) 0.0166(8) 0.0114(8) 0.0136(9)
C20 0.0301(10) 0.0295(10) 0.0214(8) 0.0066(7) 0.0019(7) 0.0159(8)
C21 0.0457(12) 0.0214(10) 0.0298(10) 0.0062(8) 0.0003(8) 0.0022(9)
N1 0.0190(7) 0.0211(8) 0.0238(7) 0.0108(6) 0.0050(6) 0.0081(6)
N2 0.0201(7) 0.0177(7) 0.0209(7) 0.0081(6) 0.0033(5) 0.0072(6)
N3 0.0200(7) 0.0197(7) 0.0250(7) 0.0100(6) 0.0029(6) 0.0087(6)
N4 0.0179(7) 0.0209(7) 0.0305(7) 0.0130(6) 0.0022(6) 0.0074(6)
N5 0.0187(7) 0.0187(7) 0.0286(7) 0.0104(6) 0.0035(6) 0.0067(6)
N6 0.0199(7) 0.0178(7) 0.0246(7) 0.0085(6) -0.0018(6) 0.0062(6)
N7 0.0226(8) 0.0233(8) 0.0280(7) 0.0125(6) 0.0033(6) 0.0085(6)
N8 0.0237(8) 0.0233(8) 0.0291(7) 0.0141(6) 0.0055(6) 0.0107(6)
N9 0.0410(9) 0.0211(8) 0.0252(8) 0.0084(6) 0.0030(7) 0.0019(7)

loop_
_atom_type_symbol
_atom_type_description
_atom_type_scat_dispersion_real
_atom_type_scat_dispersion_imag
_atom_type_scat_source
C C 0.0033 0.0016 'International Tables Vol C Tables 4.2.6.8 and 6.1.1.4'
H H 0.0000 0.0000 'International Tables Vol C Tables 4.2.6.8 and 6.1.1.4'
N N 0.0061 0.0033 'International Tables Vol C Tables 4.2.6.8 and 6.1.1.4'

loop_
_geom_angle_atom_site_label_1
_geom_angle_atom_site_label_2
_geom_angle_atom_site_label_3
_geom_angle
N1 C1 N4 117.65(14)
N1 C1 N3 126.80(14)
N4 C1 N3 115.54(14)
N1 C2 N2 125.79(14)
N1 C2 N5 117.99(14)
N2 C2 N5 116.22(14)
N3 C3 N2 126.54(14)
N3 C3 N6 117.36(14)
N2 C3 N6 116.10(13)
N4 C4 C5 109.83(13)
N7 C5 C6 122.61(15)
N7 C5 C4 117.05(14)
C6 C5 C4 120.34(14)
C7 C6 C5 118.97(16)
C8 C7 C6 118.74(15)
C9 C8 C7 118.42(16)
N7 C9 C8 123.91(16)
N5 C10 C11 112.11(13)
N8 C11 C12 122.20(16)
N8 C11 C10 115.88(13)
C12 C11 C10 121.91(15)
C13 C12 C11 119.12(17)
C14 C13 C12 118.94(16)
C13 C14 C15 118.97(17)
N8 C15 C14 122.87(17)
N6 C16 C17 114.73(13)
N9 C17 C18 122.01(15)
N9 C17 C16 114.48(13)
C18 C17 C16 123.50(14)
C17 C18 C19 119.41(16)
C20 C19 C18 119.03(16)
C21 C20 C19 117.67(15)
N9 C21 C20 124.18(17)
C1 N1 C2 113.53(13)
C3 N2 C2 114.02(13)
C3 N3 C1 113.26(13)
C1 N4 C4 124.35(14)
C2 N5 C10 123.39(13)
C3 N6 C16 122.71(13)
C9 N7 C5 117.34(14)
C11 N8 C15 117.89(14)
C17 N9 C21 117.68(15)

loop_
_geom_bond_atom_site_label_1
_geom_bond_atom_site_label_2
_geom_bond_distance
C1 N1 1.340(2)
C1 N4 1.345(2)
C1 N3 1.352(2)
C2 N1 1.350(2)
C2 N2 1.347(2)
C2 N5 1.346(2)
C3 N3 1.336(2)
C3 N2 1.345(2)
C3 N6 1.356(2)
C4 N4 1.443(2)
C4 C5 1.510(2)
C5 N7 1.335(2)
C5 C6 1.391(2)
C6 C7 1.379(2)
C7 C8 1.381(2)
C8 C9 1.375(2)
C9 N7 1.335(2)
C10 N5 1.453(2)
C10 C11 1.505(2)
C11 N8 1.338(2)
C11 C12 1.390(2)
C12 C13 1.379(3)
C13 C14 1.372(3)
C14 C15 1.380(2)
C15 N8 1.344(2)
C16 N6 1.440(2)
C16 C17 1.513(2)
C17 N9 1.327(2)
C17 C18 1.380(2)
C18 C19 1.383(2)
C19 C20 1.372(2)
C20 C21 1.372(2)
C21 N9 1.339(2)

loop_
_cod_related_entry_id
_cod_related_entry_database
_cod_related_entry_code
1 ChemSpider 30661258
